data_7026185
loop_
_publ_author_name
'Brown, Christopher C.'
'Glotzbach, Christoph'
'Stephan, Douglas W.'

_publ_section_title
;
 Ag(I) and Au(I) complexes of sterically crowded cyclic phosphinimine
 ligands.
;
_journal_issue 40
_journal_name_full 'Dalton transactions (Cambridge, England : 2003)'
_journal_page_first 9626
_journal_page_last 9632
_journal_paper_doi 10.1039/c0dt00261e
_journal_volume 39
_journal_year 2010
_chemical_formula_sum 'C60 H56 Ag2 Cl4 N4 O10 P2'
_chemical_formula_weight 1412.57
_space_group_IT_number 2
_symmetry_cell_setting triclinic
_symmetry_space_group_name_Hall '-P 1'
_symmetry_space_group_name_H-M 'P -1'
_atom_sites_solution_hydrogens geom
_atom_sites_solution_primary direct
_atom_sites_solution_secondary difmap
_audit_creation_method SHELXL-97
_cell_angle_alpha 112.819(4)
_cell_angle_beta 109.495(4)
_cell_angle_gamma 91.874(4)
_cell_formula_units_Z 1
_cell_length_a 11.2357(9)
_cell_length_b 11.5055(9)
_cell_length_c 13.2632(11)
_cell_measurement_temperature 150(2)
_cell_measurement_theta_max 25.0
_cell_measurement_theta_min 2.0
_cell_volume 1463.6(2)
_computing_structure_refinement 'SHELXL-97 (Sheldrick, 1997)'
_computing_structure_solution 'SHELXS-97 (Sheldrick, 1990)'
_diffrn_ambient_temperature 150(2)
_diffrn_measured_fraction_theta_full 0.979
_diffrn_measured_fraction_theta_max 0.979
_diffrn_radiation_monochromator graphite
_diffrn_radiation_source 'fine-focus sealed tube'
_diffrn_radiation_type MoK\a
_diffrn_radiation_wavelength 0.71073
_diffrn_reflns_av_R_equivalents 0.0271
_diffrn_reflns_av_sigmaI/netI 0.0331
_diffrn_reflns_limit_h_max 16
_diffrn_reflns_limit_h_min -15
_diffrn_reflns_limit_k_max 17
_diffrn_reflns_limit_k_min -17
_diffrn_reflns_limit_l_max 18
_diffrn_reflns_limit_l_min -19
_diffrn_reflns_number 45302
_diffrn_reflns_theta_full 32.33
_diffrn_reflns_theta_max 32.33
_diffrn_reflns_theta_min 1.80
_exptl_absorpt_coefficient_mu 0.969
_exptl_absorpt_correction_T_max 0.8298
_exptl_absorpt_correction_T_min 0.6979
_exptl_absorpt_correction_type multi-scan
_exptl_crystal_density_diffrn 1.603
_exptl_crystal_density_method 'not measured'
_exptl_crystal_F_000 716
_exptl_crystal_size_max 0.40
_exptl_crystal_size_mid 0.30
_exptl_crystal_size_min 0.20
_refine_diff_density_max 0.971
_refine_diff_density_min -1.950
_refine_diff_density_rms 0.106
_refine_ls_extinction_method none
_refine_ls_goodness_of_fit_ref 1.002
_refine_ls_hydrogen_treatment fixed
_refine_ls_matrix_type full
_refine_ls_number_parameters 373
_refine_ls_number_reflns 10212
_refine_ls_number_restraints 0
_refine_ls_restrained_S_all 1.002
_refine_ls_R_factor_all 0.0602
_refine_ls_R_factor_gt 0.0412
_refine_ls_shift/su_max 0.001
_refine_ls_shift/su_mean 0.000
_refine_ls_structure_factor_coef Fsqd
_refine_ls_weighting_details 'calc w=1/[\s^2^(Fo^2^)+(0.0592P)^2^+2.3180P] where P=(Fo^2^+2Fc^2^)/3'
_refine_ls_weighting_scheme calc
_refine_ls_wR_factor_gt 0.1106
_refine_ls_wR_factor_ref 0.1232
_reflns_number_gt 8117
_reflns_number_total 10212
_reflns_threshold_expression >2sigma(I)
_cod_data_source_file c0dt00261e.txt
_cod_data_source_block '[{Ph2PNCPh2(CH2CH(CO2Me)}2Ag][(NO3)2Ag]CH2Cl2'
_cod_original_sg_symbol_H-M P-1
_cod_database_code 7026185

loop_
_symmetry_equiv_pos_as_xyz
'x, y, z'
'-x, -y, -z'

loop_
_atom_site_label
_atom_site_type_symbol
_atom_site_fract_x
_atom_site_fract_y
_atom_site_fract_z
_atom_site_U_iso_or_equiv
_atom_site_adp_type
_atom_site_occupancy
_atom_site_symmetry_multiplicity
_atom_site_calc_flag
_atom_site_refinement_flags
Ag1 Ag 0.0000 -0.5000 0.5000 0.01729(6) Uani 1 2 d S
C19 C -0.1541(2) -0.2653(2) 0.4625(2) 0.0181(4) Uani 1 1 d .
C13 C -0.0413(2) -0.1666(2) 0.6831(2) 0.0198(4) Uani 1 1 d .
C28 C -0.2846(2) -0.2641(2) 0.5879(2) 0.0202(4) Uani 1 1 d .
H28A H -0.2880 -0.1721 0.6315 0.024 Uiso 1 1 calc R
C1 C -0.2227(2) -0.6038(2) 0.5999(2) 0.0201(4) Uani 1 1 d .
C27 C -0.1483(2) -0.27298(19) 0.57634(19) 0.0172(4) Uani 1 1 d .
C29 C -0.3000(2) -0.3392(2) 0.6590(2) 0.0221(4) Uani 1 1 d .
H29A H -0.3856 -0.3956 0.6203 0.027 Uiso 1 1 calc R
H29B H -0.2887 -0.2799 0.7405 0.027 Uiso 1 1 calc R
C20 C -0.1924(2) -0.3750(2) 0.3560(2) 0.0229(4) Uani 1 1 d .
H20A H -0.2097 -0.4570 0.3547 0.027 Uiso 1 1 calc R
C7 C -0.0655(2) -0.3832(2) 0.8099(2) 0.0214(4) Uani 1 1 d .
C9 C 0.1473(3) -0.2991(3) 0.9618(2) 0.0350(6) Uani 1 1 d .
H9A H 0.2361 -0.2685 0.9851 0.042 Uiso 1 1 calc R
C25 C -0.3911(2) -0.3185(2) 0.4668(2) 0.0232(4) Uani 1 1 d .
C24 C -0.1297(2) -0.1464(2) 0.4619(2) 0.0257(5) Uani 1 1 d .
H24A H -0.1033 -0.0710 0.5337 0.031 Uiso 1 1 calc R
C14 C 0.0834(2) -0.1615(2) 0.6820(2) 0.0239(4) Uani 1 1 d .
H14A H 0.0975 -0.2199 0.6151 0.029 Uiso 1 1 calc R
C6 C -0.3233(2) -0.6656(2) 0.4908(2) 0.0257(5) Uani 1 1 d .
H6A H -0.3653 -0.6174 0.4501 0.031 Uiso 1 1 calc R
C18 C -0.0584(3) -0.0804(2) 0.7826(2) 0.0282(5) Uani 1 1 d .
H18A H -0.1419 -0.0817 0.7853 0.034 Uiso 1 1 calc R
C21 C -0.2053(3) -0.3650(3) 0.2514(2) 0.0304(5) Uani 1 1 d .
H21A H -0.2308 -0.4402 0.1794 0.037 Uiso 1 1 calc R
C2 C -0.1592(3) -0.6754(2) 0.6579(2) 0.0271(5) Uani 1 1 d .
H2A H -0.0889 -0.6339 0.7313 0.033 Uiso 1 1 calc R
C8 C 0.0645(3) -0.3394(2) 0.8447(2) 0.0270(5) Uani 1 1 d .
H8A H 0.0975 -0.3368 0.7882 0.032 Uiso 1 1 calc R
C15 C 0.1855(3) -0.0728(3) 0.7766(3) 0.0324(6) Uani 1 1 d .
H15A H 0.2690 -0.0698 0.7739 0.039 Uiso 1 1 calc R
C5 C -0.3622(3) -0.7971(3) 0.4416(3) 0.0333(6) Uani 1 1 d .
H5A H -0.4310 -0.8390 0.3671 0.040 Uiso 1 1 calc R
C12 C -0.1128(3) -0.3886(3) 0.8936(2) 0.0312(5) Uani 1 1 d .
H12A H -0.2016 -0.4193 0.8707 0.037 Uiso 1 1 calc R
C23 C -0.1434(3) -0.1366(3) 0.3579(3) 0.0331(6) Uani 1 1 d .
H23A H -0.1269 -0.0545 0.3589 0.040 Uiso 1 1 calc R
C22 C -0.1811(3) -0.2458(3) 0.2523(3) 0.0334(6) Uani 1 1 d .
H22A H -0.1902 -0.2389 0.1811 0.040 Uiso 1 1 calc R
C11 C -0.0298(3) -0.3491(3) 1.0101(3) 0.0391(7) Uani 1 1 d .
H11A H -0.0618 -0.3530 1.0668 0.047 Uiso 1 1 calc R
C3 C -0.1994(3) -0.8080(2) 0.6075(3) 0.0353(6) Uani 1 1 d .
H3A H -0.1565 -0.8571 0.6468 0.042 Uiso 1 1 calc R
C16 C 0.1670(3) 0.0120(3) 0.8757(3) 0.0374(6) Uani 1 1 d .
H16A H 0.2375 0.0725 0.9412 0.045 Uiso 1 1 calc R
C17 C 0.0453(3) 0.0078(3) 0.8783(2) 0.0360(6) Uani 1 1 d .
H17A H 0.0322 0.0656 0.9461 0.043 Uiso 1 1 calc R
C4 C -0.3015(3) -0.8682(2) 0.5005(3) 0.0352(6) Uani 1 1 d .
H4A H -0.3301 -0.9583 0.4672 0.042 Uiso 1 1 calc R
C10 C 0.0994(3) -0.3039(3) 1.0437(2) 0.0391(7) Uani 1 1 d .
H10A H 0.1556 -0.2760 1.1237 0.047 Uiso 1 1 calc R
C26 C -0.5115(3) -0.2685(3) 0.3103(3) 0.0394(7) Uani 1 1 d .
H26A H -0.5257 -0.1938 0.2926 0.059 Uiso 1 1 calc R
H26B H -0.5930 -0.3116 0.3024 0.059 Uiso 1 1 calc R
H26C H -0.4780 -0.3282 0.2551 0.059 Uiso 1 1 calc R
P1 P -0.17311(5) -0.43323(5) 0.65885(5) 0.01720(11) Uani 1 1 d .
N1 N -0.12188(18) -0.39905(17) 0.57286(17) 0.0174(3) Uani 1 1 d .
O1 O -0.44370(17) -0.42976(17) 0.41055(17) 0.0278(4) Uani 1 1 d .
O2 O -0.41965(18) -0.22699(18) 0.42984(18) 0.0294(4) Uani 1 1 d .
Ag10 Ag 0.5000 0.0000 1.0000 0.05440(12) Uani 1 2 d S
O100 O 0.3652(3) 0.0888(2) 1.1467(2) 0.0518(6) Uani 1 1 d .
N100 N 0.3898(2) -0.0059(2) 1.1663(2) 0.0369(5) Uani 1 1 d .
O101 O 0.3517(3) -0.0324(3) 1.2327(2) 0.0511(6) Uani 1 1 d .
O102 O 0.4579(3) -0.0753(3) 1.1180(3) 0.0601(7) Uani 1 1 d .
C100 C -0.4852(4) -0.3484(4) -0.1540(3) 0.0491(8) Uani 1 1 d .
H10B H -0.4949 -0.4296 -0.2226 0.059 Uiso 1 1 calc R
H10C H -0.4143 -0.2866 -0.1442 0.059 Uiso 1 1 calc R
Cl1 Cl -0.62770(9) -0.28768(8) -0.18417(8) 0.04767(19) Uani 1 1 d .
Cl2 Cl -0.44445(17) -0.3767(2) -0.03030(13) 0.1039(6) Uani 1 1 d .

loop_
_atom_site_aniso_label
_atom_site_aniso_U_11
_atom_site_aniso_U_22
_atom_site_aniso_U_33
_atom_site_aniso_U_23
_atom_site_aniso_U_13
_atom_site_aniso_U_12
Ag1 0.01814(11) 0.01665(10) 0.02133(11) 0.00874(8) 0.01134(9) 0.00654(8)
C19 0.0160(9) 0.0174(9) 0.0225(10) 0.0099(8) 0.0072(8) 0.0038(7)
C13 0.0208(10) 0.0162(9) 0.0220(10) 0.0089(8) 0.0067(8) 0.0033(7)
C28 0.0188(10) 0.0162(9) 0.0272(11) 0.0079(8) 0.0118(8) 0.0056(7)
C1 0.0212(10) 0.0169(9) 0.0242(10) 0.0080(8) 0.0117(8) 0.0025(8)
C27 0.0166(9) 0.0138(8) 0.0218(9) 0.0074(7) 0.0080(8) 0.0036(7)
C29 0.0210(10) 0.0210(10) 0.0287(11) 0.0100(9) 0.0150(9) 0.0068(8)
C20 0.0238(11) 0.0204(10) 0.0236(10) 0.0093(8) 0.0078(9) 0.0055(8)
C7 0.0264(11) 0.0173(9) 0.0206(10) 0.0067(8) 0.0104(9) 0.0039(8)
C9 0.0348(14) 0.0328(13) 0.0275(12) 0.0105(11) 0.0035(11) -0.0024(11)
C25 0.0179(10) 0.0247(10) 0.0317(12) 0.0137(9) 0.0124(9) 0.0064(8)
C24 0.0281(12) 0.0199(10) 0.0284(12) 0.0121(9) 0.0077(10) 0.0017(9)
C14 0.0210(11) 0.0217(10) 0.0278(11) 0.0117(9) 0.0065(9) 0.0014(8)
C6 0.0232(11) 0.0226(10) 0.0282(12) 0.0089(9) 0.0082(9) 0.0031(9)
C18 0.0341(13) 0.0213(10) 0.0262(11) 0.0071(9) 0.0116(10) 0.0031(9)
C21 0.0345(14) 0.0328(13) 0.0238(11) 0.0114(10) 0.0111(10) 0.0107(11)
C2 0.0317(13) 0.0206(10) 0.0280(12) 0.0102(9) 0.0099(10) 0.0063(9)
C8 0.0272(12) 0.0279(11) 0.0250(11) 0.0121(9) 0.0078(9) 0.0010(9)
C15 0.0252(12) 0.0287(12) 0.0382(14) 0.0187(11) 0.0014(11) -0.0015(10)
C5 0.0283(13) 0.0235(11) 0.0357(14) 0.0040(10) 0.0081(11) -0.0021(10)
C12 0.0381(14) 0.0331(13) 0.0273(12) 0.0123(10) 0.0187(11) 0.0089(11)
C23 0.0364(14) 0.0307(13) 0.0388(14) 0.0237(12) 0.0116(12) 0.0032(11)
C22 0.0374(15) 0.0418(15) 0.0313(13) 0.0234(12) 0.0153(11) 0.0094(12)
C11 0.0554(19) 0.0440(16) 0.0245(12) 0.0152(12) 0.0217(13) 0.0139(14)
C3 0.0469(17) 0.0194(11) 0.0404(15) 0.0137(10) 0.0159(13) 0.0089(11)
C16 0.0373(15) 0.0276(12) 0.0308(13) 0.0115(11) -0.0043(12) -0.0069(11)
C17 0.0490(17) 0.0244(12) 0.0240(12) 0.0057(10) 0.0072(12) 0.0007(11)
C4 0.0406(15) 0.0159(10) 0.0455(16) 0.0071(10) 0.0193(13) 0.0006(10)
C10 0.0518(18) 0.0364(14) 0.0214(12) 0.0095(11) 0.0081(12) 0.0073(13)
C26 0.0290(14) 0.0500(17) 0.0422(16) 0.0277(14) 0.0069(12) 0.0108(13)
P1 0.0185(3) 0.0153(2) 0.0202(2) 0.0074(2) 0.0103(2) 0.00347(19)
N1 0.0196(8) 0.0148(7) 0.0234(9) 0.0097(7) 0.0124(7) 0.0065(6)
O1 0.0222(8) 0.0261(8) 0.0317(9) 0.0112(7) 0.0077(7) 0.0008(7)
O2 0.0242(9) 0.0297(9) 0.0381(10) 0.0199(8) 0.0091(8) 0.0092(7)
Ag10 0.0429(2) 0.0653(3) 0.0403(2) 0.00642(18) 0.01673(16) 0.01355(18)
O100 0.0627(17) 0.0441(13) 0.0501(14) 0.0209(11) 0.0211(13) 0.0202(12)
N100 0.0312(12) 0.0302(11) 0.0299(12) 0.0008(9) 0.0028(10) 0.0036(9)
O101 0.0553(15) 0.0481(14) 0.0521(15) 0.0206(12) 0.0230(12) 0.0154(12)
O102 0.0627(17) 0.0512(15) 0.0680(18) 0.0152(13) 0.0371(15) 0.0256(13)
C100 0.059(2) 0.0475(19) 0.0428(18) 0.0189(15) 0.0218(17) 0.0149(16)
Cl1 0.0447(4) 0.0408(4) 0.0468(4) 0.0125(3) 0.0121(4) 0.0040(3)
Cl2 0.0971(11) 0.1728(17) 0.0639(8) 0.0748(10) 0.0251(7) 0.0471(11)

loop_
_atom_type_symbol
_atom_type_description
_atom_type_scat_dispersion_real
_atom_type_scat_dispersion_imag
_atom_type_scat_source
C C 0.0033 0.0016 'International Tables Vol C Tables 4.2.6.8 and 6.1.1.4'
H H 0.0000 0.0000 'International Tables Vol C Tables 4.2.6.8 and 6.1.1.4'
N N 0.0061 0.0033 'International Tables Vol C Tables 4.2.6.8 and 6.1.1.4'
O O 0.0106 0.0060 'International Tables Vol C Tables 4.2.6.8 and 6.1.1.4'
P P 0.1023 0.0942 'International Tables Vol C Tables 4.2.6.8 and 6.1.1.4'
Ag Ag -0.8971 1.1015 'International Tables Vol C Tables 4.2.6.8 and 6.1.1.4'
Cl Cl 0.1484 0.1585 'International Tables Vol C Tables 4.2.6.8 and 6.1.1.4'

loop_
_geom_angle_atom_site_label_1
_geom_angle_atom_site_label_2
_geom_angle_atom_site_label_3
_geom_angle
_geom_angle_site_symmetry_1
N1 Ag1 N1 180.00(10) 2_546
C24 C19 C20 118.6(2) .
C24 C19 C27 119.9(2) .
C20 C19 C27 121.36(19) .
C18 C13 C14 118.0(2) .
C18 C13 C27 124.4(2) .
C14 C13 C27 117.4(2) .
C25 C28 C29 110.68(19) .
C25 C28 C27 110.33(18) .
C29 C28 C27 108.55(17) .
C6 C1 C2 119.7(2) .
C6 C1 P1 118.52(18) .
C2 C1 P1 121.67(19) .
N1 C27 C19 110.29(17) .
N1 C27 C13 109.04(17) .
C19 C27 C13 109.99(17) .
N1 C27 C28 105.66(16) .
C19 C27 C28 110.01(17) .
C13 C27 C28 111.77(17) .
C28 C29 P1 103.69(14) .
C21 C20 C19 120.5(2) .
C8 C7 C12 119.2(2) .
C8 C7 P1 120.71(18) .
C12 C7 P1 120.0(2) .
C10 C9 C8 119.6(3) .
O1 C25 O2 124.1(2) .
O1 C25 C28 125.1(2) .
O2 C25 C28 110.8(2) .
C23 C24 C19 120.9(2) .
C15 C14 C13 121.0(2) .
C5 C6 C1 120.1(2) .
C13 C18 C17 120.7(3) .
C22 C21 C20 120.2(2) .
C3 C2 C1 119.7(3) .
C7 C8 C9 120.6(2) .
C14 C15 C16 120.3(3) .
C6 C5 C4 120.3(3) .
C11 C12 C7 119.9(3) .
C24 C23 C22 120.4(2) .
C21 C22 C23 119.5(2) .
C10 C11 C12 120.2(3) .
C4 C3 C2 120.1(3) .
C17 C16 C15 119.4(3) .
C16 C17 C18 120.6(3) .
C3 C4 C5 120.0(2) .
C9 C10 C11 120.4(3) .
N1 P1 C1 109.69(10) .
N1 P1 C7 118.24(11) .
C1 P1 C7 106.05(11) .
N1 P1 C29 99.19(10) .
C1 P1 C29 116.26(11) .
C7 P1 C29 107.82(11) .
C27 N1 P1 110.73(13) .
C27 N1 Ag1 125.32(13) .
P1 N1 Ag1 122.53(10) .
C25 O2 C26 116.3(2) .
O102 Ag10 O102 179.999(1) 2_657
O101 N100 O100 121.4(3) .
O101 N100 O102 119.8(3) .
O100 N100 O102 118.7(3) .
N100 O102 Ag10 108.5(2) .
Cl2 C100 Cl1 113.6(2) .

loop_
_geom_bond_atom_site_label_1
_geom_bond_atom_site_label_2
_geom_bond_distance
_geom_bond_site_symmetry_2
Ag1 N1 2.0675(17) 2_546
Ag1 N1 2.0676(17) .
C19 C24 1.389(3) .
C19 C20 1.396(3) .
C19 C27 1.527(3) .
C13 C18 1.389(3) .
C13 C14 1.405(3) .
C13 C27 1.540(3) .
C28 C25 1.514(3) .
C28 C29 1.548(3) .
C28 C27 1.591(3) .
C1 C6 1.391(3) .
C1 C2 1.394(3) .
C1 P1 1.794(2) .
C27 N1 1.476(3) .
C29 P1 1.818(2) .
C20 C21 1.396(4) .
C7 C8 1.386(4) .
C7 C12 1.402(3) .
C7 P1 1.803(2) .
C9 C10 1.381(4) .
C9 C8 1.393(4) .
C25 O1 1.208(3) .
C25 O2 1.331(3) .
C24 C23 1.385(4) .
C14 C15 1.379(4) .
C6 C5 1.381(4) .
C18 C17 1.391(4) .
C21 C22 1.384(4) .
C2 C3 1.393(4) .
C15 C16 1.388(4) .
C5 C4 1.385(4) .
C12 C11 1.389(4) .
C23 C22 1.388(4) .
C11 C10 1.384(5) .
C3 C4 1.382(4) .
C16 C17 1.379(5) .
C26 O2 1.447(4) .
P1 N1 1.5993(19) .
Ag10 O102 2.223(3) 2_657
Ag10 O102 2.223(3) .
O100 N100 1.234(4) .
N100 O101 1.225(4) .
N100 O102 1.266(3) .
C100 Cl2 1.712(4) .
C100 Cl1 1.753(4) .
